data_7120847
loop_
_publ_author_name
'Mayol-Llin\`as, Joan'
'Farnaby, William'
'Nelson, Adam'

_publ_section_title
;
 Modular synthesis of thirty lead-like scaffolds suitable for CNS drug
 discovery
;
_journal_name_full 'Chemical Communications'
_journal_paper_doi 10.1039/C7CC06078E
_journal_year 2017
_chemical_formula_moiety 'C14 H25 N O4'
_chemical_formula_sum 'C14 H25 N O4'
_chemical_formula_weight 271.35
_chemical_name_systematic
;
 tert-Butyl N-{[(4aR*,8aR*)-octahydropyrano[4,3-b]pyran-4a-yl]methyl}carbamate 
;
_space_group_crystal_system monoclinic
_space_group_IT_number 14
_space_group_name_Hall '-P 2ybc'
_space_group_name_H-M_alt 'P 1 21/c 1'
_symmetry_space_group_name_Hall '-P 2ybc'
_symmetry_space_group_name_H-M 'P 1 21/c 1'
_atom_sites_solution_hydrogens geom
_atom_sites_solution_primary direct
_atom_sites_solution_secondary difmap
_audit_creation_date 2016-07-18
_audit_creation_method
;
Olex2 1.2
(compiled 2016.02.19 svn.r3266 for OlexSys, GUI svn.r5155)
;
_audit_update_record
;
2017-08-03 deposited with the CCDC.
2017-11-02 downloaded from the CCDC.
;
_cell_angle_alpha 90.00
_cell_angle_beta 91.7913(16)
_cell_angle_gamma 90.00
_cell_formula_units_Z 4
_cell_length_a 11.04739(18)
_cell_length_b 12.2038(2)
_cell_length_c 10.96322(18)
_cell_measurement_reflns_used 3537
_cell_measurement_temperature 120.01(19)
_cell_measurement_theta_max 73.6110
_cell_measurement_theta_min 5.3490
_cell_volume 1477.34(4)
_computing_cell_refinement 'CrysAlisPro 1.171.38.43b (Rigaku OD, 2015)'
_computing_data_collection 'CrysAlisPro 1.171.38.43b (Rigaku OD, 2015)'
_computing_data_reduction 'CrysAlisPro 1.171.38.43b (Rigaku OD, 2015)'
_computing_molecular_graphics 'Olex2 (Dolomanov et al., 2009)'
_computing_publication_material 'Olex2 (Dolomanov et al., 2009)'
_computing_structure_refinement 'ShelXL (Sheldrick, 2015)'
_computing_structure_solution 'ShelXT (Sheldrick, 2015)'
_diffrn_ambient_environment N~2~
_diffrn_ambient_temperature 120.01(19)
_diffrn_detector 'CCD plate'
_diffrn_detector_area_resol_mean 5.3095
_diffrn_detector_type Atlas
_diffrn_measured_fraction_theta_full 0.964
_diffrn_measured_fraction_theta_max 0.964
_diffrn_measurement_details
;
List of Runs (angles in degrees, time in seconds):

  # Type    Start    End  Width  t~exp~   \w     \q     \k     \f   Frames
#--------------------------------------------------------------------------
  1  \w    -64.00  29.00   1.00    2.00    --  -38.50  57.00   0.00   93
  2  \w     79.00 106.00   1.00    2.00    --   42.71  37.00-150.00   27
  3  \w     38.00  63.00   1.00    2.00    --   42.71  37.00-180.00   25
  4  \w     31.00 144.00   1.00    8.00    --  104.98 -15.00-120.00  113
  5  \w     86.00 126.00   1.00    8.00    --  104.98 -30.00   0.00   40
  6  \w     87.00 119.00   1.00    8.00    --  104.98  45.00  60.00   32
  7  \w    124.00 175.00   1.00    8.00    --  104.98  45.00  60.00   51
  8  \w     86.00 119.00   1.00    8.00    --  104.98 -45.00 120.00   33
  9  \w     66.00  93.00   1.00    8.00    --  104.98 -61.00 -60.00   27
 10  \w     65.00  92.00   1.00    8.00    --  104.98 -62.00-151.96   27
 11  \w     37.00 127.00   1.00    8.00    --  104.98 -64.00 -94.96   90
 12  \w     37.00  92.00   1.00    8.00    --  104.98 -64.00-126.58   55
 13  \w   -106.00 -18.00   1.00    2.00    --  -38.50 -37.00-180.00   88
;
_diffrn_measurement_device 'four-circle diffractometer'
_diffrn_measurement_device_type 'SuperNova, Dual, Cu at zero, Atlas'
_diffrn_measurement_method '\w scans'
_diffrn_orient_matrix_type 'CrysAlisPro convention (1999,Acta A55,543-557)'
_diffrn_orient_matrix_UB_11 0.0034961000
_diffrn_orient_matrix_UB_12 -0.0864043000
_diffrn_orient_matrix_UB_13 -0.1022753000
_diffrn_orient_matrix_UB_21 -0.0539672000
_diffrn_orient_matrix_UB_22 0.0840406000
_diffrn_orient_matrix_UB_23 -0.0914416000
_diffrn_orient_matrix_UB_31 0.1285894000
_diffrn_orient_matrix_UB_32 0.0374848000
_diffrn_orient_matrix_UB_33 -0.0308441000
_diffrn_radiation_monochromator mirror
_diffrn_radiation_probe x-ray
_diffrn_radiation_type CuK\a
_diffrn_radiation_wavelength 1.54184
_diffrn_reflns_av_R_equivalents 0.0214
_diffrn_reflns_av_unetI/netI 0.0256
_diffrn_reflns_limit_h_max 13
_diffrn_reflns_limit_h_min -9
_diffrn_reflns_limit_k_max 14
_diffrn_reflns_limit_k_min -14
_diffrn_reflns_limit_l_max 13
_diffrn_reflns_limit_l_min -13
_diffrn_reflns_number 6401
_diffrn_reflns_theta_full 73.75
_diffrn_reflns_theta_max 73.75
_diffrn_reflns_theta_min 4.00
_diffrn_source 'micro-focus sealed X-ray tube'
_diffrn_source_type 'SuperNova (Cu) X-ray Source'
_exptl_absorpt_coefficient_mu 0.721
_exptl_absorpt_correction_T_max 1.000
_exptl_absorpt_correction_T_min 0.740
_exptl_absorpt_correction_type gaussian
_exptl_absorpt_process_details
;
CrysAlisPro 1.171.38.43b (Rigaku Oxford Diffraction, 2015)
Numerical absorption correction based on gaussian integration over
            a multifaceted crystal model
Empirical absorption correction using spherical harmonics,
 implemented in SCALE3 ABSPACK scaling algorithm.
;
_exptl_crystal_colour colourless
_exptl_crystal_colour_primary colourless
_exptl_crystal_density_diffrn 1.220
_exptl_crystal_density_method 'not measured'
_exptl_crystal_description irregular
_exptl_crystal_F_000 592
_exptl_crystal_size_max 0.21
_exptl_crystal_size_mid 0.12
_exptl_crystal_size_min 0.09
_refine_diff_density_max 0.293
_refine_diff_density_min -0.190
_refine_diff_density_rms 0.035
_refine_ls_extinction_method none
_refine_ls_goodness_of_fit_ref 1.052
_refine_ls_hydrogen_treatment constr
_refine_ls_matrix_type full
_refine_ls_number_parameters 175
_refine_ls_number_reflns 2882
_refine_ls_number_restraints 0
_refine_ls_restrained_S_all 1.052
_refine_ls_R_factor_all 0.0435
_refine_ls_R_factor_gt 0.0374
_refine_ls_shift/su_max 0.000
_refine_ls_shift/su_mean 0.000
_refine_ls_structure_factor_coef Fsqd
_refine_ls_weighting_details 'calc w=1/[\s^2^(Fo^2^)+(0.0393P)^2^+0.4832P] where P=(Fo^2^+2Fc^2^)/3'
_refine_ls_weighting_scheme calc
_refine_ls_wR_factor_gt 0.0880
_refine_ls_wR_factor_ref 0.0918
_reflns_number_gt 2549
_reflns_number_total 2882
_reflns_threshold_expression >2sigma(I)
_cod_data_source_file c7cc06078e2.cif
_cod_data_source_block jml160_cu
_cod_original_cell_volume 1477.35(4)
_cod_database_code 7120847
_chemical_oxdiff_formula 'C14 H25 N1 O4'
_reflns_odcompleteness_completeness 99.39
_reflns_odcompleteness_iscentric 1
_reflns_odcompleteness_theta 66.97
_olex2_refinement_description
;
1. Fixed Uiso
 At 1.2 times of:
  All C(H) groups, All C(H,H) groups, All N(H) groups
 At 1.5 times of:
  All C(H,H,H) groups
2.a Ternary CH refined with riding coordinates:
 C5(H5)
2.b Secondary CH2 refined with riding coordinates:
 C2(H2A,H2B), C3(H3A,H3B), C4(H4A,H4B), C6(H6A,H6B), C7(H7A,H7B), C8(H8A,H8B),
 C9(H9A,H9B)
2.c Aromatic/amide H refined with riding coordinates:
 N1(H1)
2.d Idealised Me refined as rotating group:
 C12(H12A,H12B,H12C), C13(H13A,H13B,H13C), C14(H14A,H14B,H14C)
;
_olex2_date_sample_data_collection 2016-07-18
_olex2_submission_special_instructions 'No special instructions were received'
_oxdiff_exptl_absorpt_empirical_details
;
Empirical correction (ABSPACK) includes:
- Absorption correction using spherical harmonics
- Frame scaling
;
_oxdiff_exptl_absorpt_empirical_full_max 1.264
_oxdiff_exptl_absorpt_empirical_full_min 0.880

loop_
_space_group_symop_id
_space_group_symop_operation_xyz
1 'x, y, z'
2 '-x, y+1/2, -z+1/2'
3 '-x, -y, -z'
4 'x, -y-1/2, z-1/2'

loop_
_atom_site_label
_atom_site_type_symbol
_atom_site_fract_x
_atom_site_fract_y
_atom_site_fract_z
_atom_site_U_iso_or_equiv
_atom_site_adp_type
_atom_site_occupancy
_atom_site_calc_flag
_atom_site_refinement_flags_posn
O1 O 0.52076(8) 0.63570(7) 0.54603(8) 0.0228(2) Uani 1 d .
N1 N 0.66469(9) 0.39541(8) 0.65170(10) 0.0226(2) Uani 1 d .
H1 H 0.6139 0.3886 0.5911 0.027 Uiso 1 calc R
C1 C 0.72238(10) 0.59331(10) 0.63408(11) 0.0184(2) Uani 1 d .
O2 O 0.77905(8) 0.78763(7) 0.64709(9) 0.0281(2) Uani 1 d .
C2 C 0.64250(11) 0.60683(10) 0.51882(11) 0.0208(3) Uani 1 d .
H2A H 0.6765 0.6633 0.4679 0.025 Uiso 1 calc R
H2B H 0.6420 0.5388 0.4731 0.025 Uiso 1 calc R
O3 O 0.81745(9) 0.30949(8) 0.75847(9) 0.0300(2) Uani 1 d .
C3 C 0.51712(11) 0.74148(10) 0.60295(12) 0.0227(3) Uani 1 d .
H3A H 0.4337 0.7611 0.6174 0.027 Uiso 1 calc R
H3B H 0.5503 0.7959 0.5488 0.027 Uiso 1 calc R
O4 O 0.68899(8) 0.21841(7) 0.62582(8) 0.0218(2) Uani 1 d .
C4 C 0.58910(11) 0.74165(10) 0.72309(11) 0.0221(3) Uani 1 d .
H4A H 0.5490 0.6950 0.7810 0.026 Uiso 1 calc R
H4B H 0.5912 0.8154 0.7560 0.026 Uiso 1 calc R
C5 C 0.71822(11) 0.70119(10) 0.70782(11) 0.0209(3) Uani 1 d .
H5 H 0.7568 0.6896 0.7885 0.025 Uiso 1 calc R
C6 C 0.90437(13) 0.76419(12) 0.63065(18) 0.0389(4) Uani 1 d .
H6A H 0.9437 0.7493 0.7093 0.047 Uiso 1 calc R
H6B H 0.9433 0.8275 0.5955 0.047 Uiso 1 calc R
C7 C 0.91881(13) 0.66613(13) 0.54760(16) 0.0367(4) Uani 1 d .
H7A H 1.0041 0.6495 0.5399 0.044 Uiso 1 calc R
H7B H 0.8848 0.6826 0.4670 0.044 Uiso 1 calc R
C8 C 0.85361(11) 0.56748(11) 0.60103(13) 0.0266(3) Uani 1 d .
H8A H 0.8980 0.5429 0.6737 0.032 Uiso 1 calc R
H8B H 0.8533 0.5081 0.5423 0.032 Uiso 1 calc R
C9 C 0.67370(11) 0.50035(10) 0.71337(11) 0.0211(3) Uani 1 d .
H9A H 0.7265 0.4924 0.7852 0.025 Uiso 1 calc R
H9B H 0.5941 0.5208 0.7406 0.025 Uiso 1 calc R
C10 C 0.73250(11) 0.30810(10) 0.68542(11) 0.0204(3) Uani 1 d .
C11 C 0.74992(12) 0.11161(10) 0.63752(12) 0.0226(3) Uani 1 d .
C12 C 0.87314(13) 0.11838(12) 0.58089(14) 0.0322(3) Uani 1 d .
H12A H 0.8638 0.1432 0.4980 0.048 Uiso 1 calc GR
H12B H 0.9103 0.0473 0.5823 0.048 Uiso 1 calc GR
H12C H 0.9233 0.1690 0.6265 0.048 Uiso 1 calc GR
C13 C 0.75604(14) 0.07359(12) 0.76946(12) 0.0320(3) Uani 1 d .
H13A H 0.8113 0.1194 0.8157 0.048 Uiso 1 calc GR
H13B H 0.7837 -0.0009 0.7731 0.048 Uiso 1 calc GR
H13C H 0.6770 0.0783 0.8031 0.048 Uiso 1 calc GR
C14 C 0.66598(13) 0.03762(11) 0.56226(13) 0.0292(3) Uani 1 d .
H14A H 0.5873 0.0370 0.5971 0.044 Uiso 1 calc GR
H14B H 0.6981 -0.0355 0.5621 0.044 Uiso 1 calc GR
H14C H 0.6594 0.0645 0.4800 0.044 Uiso 1 calc GR

loop_
_atom_site_aniso_label
_atom_site_aniso_U_11
_atom_site_aniso_U_22
_atom_site_aniso_U_33
_atom_site_aniso_U_23
_atom_site_aniso_U_13
_atom_site_aniso_U_12
O1 0.0217(4) 0.0187(4) 0.0276(4) -0.0045(4) -0.0054(3) 0.0009(3)
N1 0.0251(5) 0.0160(5) 0.0263(5) 0.0008(4) -0.0067(4) -0.0008(4)
C1 0.0190(6) 0.0152(6) 0.0211(6) -0.0008(5) 0.0009(4) 0.0010(4)
O2 0.0195(4) 0.0163(5) 0.0484(6) 0.0023(4) 0.0011(4) -0.0012(3)
C2 0.0259(6) 0.0176(6) 0.0190(6) -0.0010(4) 0.0014(5) 0.0025(5)
O3 0.0296(5) 0.0256(5) 0.0339(5) -0.0015(4) -0.0114(4) 0.0039(4)
C3 0.0207(6) 0.0171(6) 0.0304(6) -0.0033(5) -0.0010(5) 0.0023(5)
O4 0.0239(4) 0.0140(4) 0.0273(4) 0.0014(3) -0.0021(3) 0.0015(3)
C4 0.0223(6) 0.0191(6) 0.0250(6) -0.0057(5) 0.0020(5) 0.0008(5)
C5 0.0208(6) 0.0167(6) 0.0251(6) -0.0015(5) -0.0025(5) -0.0017(5)
C6 0.0185(6) 0.0244(7) 0.0739(11) 0.0043(7) 0.0053(7) -0.0034(5)
C7 0.0225(7) 0.0308(8) 0.0575(9) 0.0098(7) 0.0129(6) 0.0039(6)
C8 0.0223(6) 0.0214(6) 0.0365(7) 0.0017(5) 0.0042(5) 0.0042(5)
C9 0.0250(6) 0.0181(6) 0.0201(6) 0.0000(5) 0.0001(5) -0.0001(5)
C10 0.0209(6) 0.0186(6) 0.0219(6) 0.0023(5) 0.0024(5) -0.0016(5)
C11 0.0268(6) 0.0157(6) 0.0254(6) 0.0037(5) 0.0026(5) 0.0041(5)
C12 0.0293(7) 0.0288(7) 0.0389(8) 0.0013(6) 0.0080(6) 0.0035(6)
C13 0.0452(8) 0.0233(7) 0.0278(7) 0.0076(6) 0.0039(6) 0.0074(6)
C14 0.0350(7) 0.0177(6) 0.0350(7) -0.0005(5) 0.0015(6) 0.0011(5)

loop_
_atom_type_symbol
_atom_type_description
_atom_type_scat_dispersion_real
_atom_type_scat_dispersion_imag
_atom_type_scat_source
C C 0.0181 0.0091 'International Tables Vol C Tables 4.2.6.8 and 6.1.1.4'
H H 0.0000 0.0000 'International Tables Vol C Tables 4.2.6.8 and 6.1.1.4'
N N 0.0311 0.0180 'International Tables Vol C Tables 4.2.6.8 and 6.1.1.4'
O O 0.0492 0.0322 'International Tables Vol C Tables 4.2.6.8 and 6.1.1.4'

loop_
_exptl_crystal_face_index_h
_exptl_crystal_face_index_k
_exptl_crystal_face_index_l
_exptl_crystal_face_perp_dist
-3 -3 6 0.0557
-6 1 3 0.0641
7 -2 -2 0.0275
-7 1 1 0.0653
7 2 2 0.0457
4 5 5 0.0877
-7 0 0 0.0770
-5 -5 0 0.0887
3 -5 5 0.0689
-3 5 -5 0.0427
3 7 -2 0.0518
-2 -7 -2 0.0841
4 -1 -6 0.0534
5 3 -4 0.0415
6 1 4 0.0452

loop_
_geom_angle_atom_site_label_1
_geom_angle_atom_site_label_2
_geom_angle_atom_site_label_3
_geom_angle
C2 O1 C3 110.58(9)
C9 N1 H1 118.6
C10 N1 H1 118.6
C10 N1 C9 122.74(10)
C2 C1 C5 108.34(10)
C2 C1 C8 110.59(10)
C2 C1 C9 110.14(10)
C8 C1 C5 109.96(10)
C9 C1 C5 108.43(10)
C9 C1 C8 109.34(10)
C5 O2 C6 112.50(10)
O1 C2 C1 112.13(9)
O1 C2 H2A 109.2
O1 C2 H2B 109.2
C1 C2 H2A 109.2
C1 C2 H2B 109.2
H2A C2 H2B 107.9
O1 C3 H3A 109.4
O1 C3 H3B 109.4
O1 C3 C4 110.96(10)
H3A C3 H3B 108.0
C4 C3 H3A 109.4
C4 C3 H3B 109.4
C10 O4 C11 121.28(9)
C3 C4 H4A 109.3
C3 C4 H4B 109.3
C3 C4 C5 111.79(10)
H4A C4 H4B 107.9
C5 C4 H4A 109.3
C5 C4 H4B 109.3
C1 C5 H5 109.3
O2 C5 C1 111.31(10)
O2 C5 C4 105.54(10)
O2 C5 H5 109.3
C4 C5 C1 112.12(10)
C4 C5 H5 109.3
O2 C6 H6A 109.5
O2 C6 H6B 109.5
O2 C6 C7 110.74(12)
H6A C6 H6B 108.1
C7 C6 H6A 109.5
C7 C6 H6B 109.5
C6 C7 H7A 109.8
C6 C7 H7B 109.8
C6 C7 C8 109.39(12)
H7A C7 H7B 108.2
C8 C7 H7A 109.8
C8 C7 H7B 109.8
C1 C8 H8A 109.0
C1 C8 H8B 109.0
C7 C8 C1 112.81(11)
C7 C8 H8A 109.0
C7 C8 H8B 109.0
H8A C8 H8B 107.8
N1 C9 C1 114.11(10)
N1 C9 H9A 108.7
N1 C9 H9B 108.7
C1 C9 H9A 108.7
C1 C9 H9B 108.7
H9A C9 H9B 107.6
N1 C10 O4 108.70(10)
O3 C10 N1 125.54(12)
O3 C10 O4 125.75(11)
O4 C11 C12 109.29(10)
O4 C11 C13 111.13(10)
O4 C11 C14 102.09(10)
C12 C11 C13 113.14(12)
C12 C11 C14 110.53(11)
C13 C11 C14 110.12(11)
C11 C12 H12A 109.5
C11 C12 H12B 109.5
C11 C12 H12C 109.5
H12A C12 H12B 109.5
H12A C12 H12C 109.5
H12B C12 H12C 109.5
C11 C13 H13A 109.5
C11 C13 H13B 109.5
C11 C13 H13C 109.5
H13A C13 H13B 109.5
H13A C13 H13C 109.5
H13B C13 H13C 109.5
C11 C14 H14A 109.5
C11 C14 H14B 109.5
C11 C14 H14C 109.5
H14A C14 H14B 109.5
H14A C14 H14C 109.5
H14B C14 H14C 109.5

loop_
_geom_bond_atom_site_label_1
_geom_bond_atom_site_label_2
_geom_bond_distance
O1 C2 1.4306(15)
O1 C3 1.4350(15)
N1 H1 0.8600
N1 C9 1.4501(16)
N1 C10 1.3476(16)
C1 C2 1.5275(16)
C1 C5 1.5464(16)
C1 C8 1.5380(16)
C1 C9 1.5366(17)
O2 C5 1.4267(15)
O2 C6 1.4306(17)
C2 H2A 0.9700
C2 H2B 0.9700
O3 C10 1.2146(16)
C3 H3A 0.9700
C3 H3B 0.9700
C3 C4 1.5171(17)
O4 C10 1.3552(15)
O4 C11 1.4707(14)
C4 H4A 0.9700
C4 H4B 0.9700
C4 C5 1.5237(17)
C5 H5 0.9800
C6 H6A 0.9700
C6 H6B 0.9700
C6 C7 1.515(2)
C7 H7A 0.9700
C7 H7B 0.9700
C7 C8 1.5290(19)
C8 H8A 0.9700
C8 H8B 0.9700
C9 H9A 0.9700
C9 H9B 0.9700
C11 C12 1.5160(19)
C11 C13 1.5185(18)
C11 C14 1.5193(19)
C12 H12A 0.9600
C12 H12B 0.9600
C12 H12C 0.9600
C13 H13A 0.9600
C13 H13B 0.9600
C13 H13C 0.9600
C14 H14A 0.9600
C14 H14B 0.9600
C14 H14C 0.9600

loop_
_geom_torsion_atom_site_label_1
_geom_torsion_atom_site_label_2
_geom_torsion_atom_site_label_3
_geom_torsion_atom_site_label_4
_geom_torsion
O1 C3 C4 C5 53.88(14)
O2 C6 C7 C8 -57.21(17)
C2 O1 C3 C4 -61.66(13)
C2 C1 C5 O2 -69.34(12)
C2 C1 C5 C4 48.62(13)
C2 C1 C8 C7 71.66(15)
C2 C1 C9 N1 57.50(13)
C3 O1 C2 C1 64.63(13)
C3 C4 C5 C1 -48.36(14)
C3 C4 C5 O2 72.98(12)
C5 C1 C2 O1 -56.87(13)
C5 C1 C8 C7 -47.95(15)
C5 C1 C9 N1 175.90(9)
C5 O2 C6 C7 63.97(16)
C6 O2 C5 C1 -60.80(14)
C6 O2 C5 C4 177.33(11)
C6 C7 C8 C1 50.77(16)
C8 C1 C2 O1 -177.44(10)
C8 C1 C5 O2 51.63(13)
C8 C1 C5 C4 169.59(10)
C8 C1 C9 N1 -64.22(13)
C9 N1 C10 O3 -9.7(2)
C9 N1 C10 O4 169.31(10)
C9 C1 C2 O1 61.59(13)
C9 C1 C5 O2 171.12(9)
C9 C1 C5 C4 -70.91(12)
C9 C1 C8 C7 -166.89(12)
C10 N1 C9 C1 114.36(13)
C10 O4 C11 C12 -66.04(14)
C10 O4 C11 C13 59.53(15)
C10 O4 C11 C14 176.90(10)
C11 O4 C10 N1 175.68(10)
C11 O4 C10 O3 -5.27(19)

loop_
_exptl_oxdiff_crystal_face_indexfrac_h
_exptl_oxdiff_crystal_face_indexfrac_k
_exptl_oxdiff_crystal_face_indexfrac_l
_exptl_oxdiff_crystal_face_x
_exptl_oxdiff_crystal_face_y
_exptl_oxdiff_crystal_face_z
-3.0004 -3.0011 5.9997 -0.3648 -0.6389 -0.6834
-6.0003 0.9989 2.9990 -0.4140 0.1335 -0.8266
7.0002 -1.9988 -1.9987 0.4016 -0.3630 0.8869
-7.0000 0.9989 0.9985 -0.2129 0.3704 -0.8935
6.9995 2.0007 2.0023 -0.3532 -0.3927 0.9133
3.9990 5.0000 5.0022 -0.9296 -0.2530 0.5474
-6.9999 -0.0010 -0.0018 -0.0242 0.3778 -0.9001
-4.9995 -5.0007 -0.0018 0.4148 -0.1503 -0.8303
2.9998 -5.0002 5.0009 -0.0689 -1.0394 0.0441
-2.9998 5.0002 -5.0009 0.0689 1.0394 -0.0441
2.9997 7.0007 -1.9988 -0.3900 0.6092 0.7098
-1.9992 -7.0001 -2.0015 0.8026 -0.2974 -0.4577
4.0006 -0.9988 -5.9999 0.7139 0.2488 0.6621
5.0001 3.0012 -3.9990 0.1672 0.3480 0.8788
5.9994 1.0004 4.0022 -0.4748 -0.6057 0.6855
